data_4516518
loop_
_publ_author_name
'Shirman, Tanya'
'Boterashvili, Meital'
'Orbach, Meital'
'Freeman, Dalia'
'Shimon, Linda J. W.'
'Lahav, Michal'
'van der Boom, Milko E.'

_publ_section_title
;
 Finding the Perfect Match: Halogen vs Hydrogen Bonding
;
_journal_issue 10
_journal_name_full 'Crystal Growth &amp; Design'
_journal_page_first 4756
_journal_paper_doi 10.1021/acs.cgd.5b01260
_journal_volume 15
_journal_year 2015
_chemical_formula_moiety 'C13 H6 Cl F4 N'
_chemical_formula_sum 'C13 H6 Cl F4 N'
_chemical_formula_weight 287.64
_space_group_crystal_system monoclinic
_space_group_IT_number 14
_space_group_name_Hall '-P 2ybc'
_space_group_name_H-M_alt 'P 1 21/c 1'
_atom_sites_solution_hydrogens difmap
_audit_creation_method SHELXL-2013
_cell_angle_alpha 90
_cell_angle_beta 108.31(3)
_cell_angle_gamma 90
_cell_formula_units_Z 4
_cell_length_a 9.1990(18)
_cell_length_b 10.765(2)
_cell_length_c 11.907(2)
_cell_measurement_reflns_used 2747
_cell_measurement_temperature 120(2)
_cell_measurement_theta_max 27.88
_cell_measurement_theta_min 2.55
_cell_volume 1119.4(4)
_computing_cell_refinement HKL
_computing_data_collection 'Collect package (Bruker Nonius)'
_computing_data_reduction HKL
_computing_structure_refinement 'SHELXL-2013 (Sheldrick, 2013)'
_computing_structure_solution 'SHELXS-97 (Sheldrick, 1990)'
_diffrn_ambient_temperature 120(2)
_diffrn_measured_fraction_theta_full 0.993
_diffrn_measured_fraction_theta_max 0.994
_diffrn_measurement_device_type 'Nonius KappaCCD'
_diffrn_measurement_method 'phi and omega scans'
_diffrn_radiation_type MoK\a
_diffrn_radiation_wavelength 0.71073
_diffrn_reflns_av_R_equivalents 0.0238
_diffrn_reflns_av_unetI/netI 0.0316
_diffrn_reflns_Laue_measured_fraction_full 0.993
_diffrn_reflns_Laue_measured_fraction_max 0.994
_diffrn_reflns_limit_h_max 12
_diffrn_reflns_limit_h_min -12
_diffrn_reflns_limit_k_max 13
_diffrn_reflns_limit_k_min -14
_diffrn_reflns_limit_l_max 15
_diffrn_reflns_limit_l_min -15
_diffrn_reflns_number 5028
_diffrn_reflns_point_group_measured_fraction_full 0.993
_diffrn_reflns_point_group_measured_fraction_max 0.994
_diffrn_reflns_theta_full 25.242
_diffrn_reflns_theta_max 27.890
_diffrn_reflns_theta_min 3.627
_diffrn_source sealed-tube
_exptl_absorpt_coefficient_mu 0.378
_exptl_absorpt_correction_type none
_exptl_crystal_colour green
_exptl_crystal_density_diffrn 1.707
_exptl_crystal_description prism
_exptl_crystal_F_000 576
_exptl_crystal_size_max 0.500
_exptl_crystal_size_mid 0.300
_exptl_crystal_size_min 0.300
_refine_diff_density_max 0.384
_refine_diff_density_min -0.317
_refine_diff_density_rms 0.061
_refine_ls_extinction_method none
_refine_ls_goodness_of_fit_ref 1.007
_refine_ls_hydrogen_treatment refall
_refine_ls_matrix_type full
_refine_ls_number_parameters 196
_refine_ls_number_reflns 2654
_refine_ls_number_restraints 0
_refine_ls_restrained_S_all 1.007
_refine_ls_R_factor_all 0.0488
_refine_ls_R_factor_gt 0.0367
_refine_ls_shift/su_max 0.001
_refine_ls_shift/su_mean 0.000
_refine_ls_structure_factor_coef Fsqd
_refine_ls_weighting_details 'w=1/[\s^2^(Fo^2^)+(0.0672P)^2^+0.2550P] where P=(Fo^2^+2Fc^2^)/3'
_refine_ls_weighting_scheme calc
_refine_ls_wR_factor_gt 0.0979
_refine_ls_wR_factor_ref 0.1066
_reflns_Friedel_coverage 0.000
_reflns_number_gt 2162
_reflns_number_total 2654
_reflns_threshold_expression 'I > 2\s(I)'
_cod_data_source_file cg5b01260_si_002.cif
_cod_data_source_block v113n
_cod_original_cell_volume 1119.5(4)
_cod_original_sg_symbol_H-M 'P 21/c'
_cod_database_code 4516518
_shelx_space_group_comment
;
The symmetry employed for this shelxl refinement is uniquely defined
by the following loop, which should always be used as a source of
symmetry information in preference to the above space-group names.
They are only intended as comments.
;
_shelx_estimated_absorpt_t_min 0.834
_shelx_estimated_absorpt_t_max 0.895
_shelxl_version_number 2013-4

loop_
_space_group_symop_operation_xyz
'x, y, z'
'-x, y+1/2, -z+1/2'
'-x, -y, -z'
'x, -y-1/2, z-1/2'

loop_
_atom_site_label
_atom_site_type_symbol
_atom_site_fract_x
_atom_site_fract_y
_atom_site_fract_z
_atom_site_U_iso_or_equiv
_atom_site_adp_type
_atom_site_occupancy
_atom_site_site_symmetry_order
_atom_site_calc_flag
Cl1 Cl 0.69095(4) 0.92134(3) 0.03460(3) 0.02588(14) Uani 1 1 d
F1 F 0.69161(11) 1.06690(9) -0.17721(8) 0.0307(2) Uani 1 1 d
F2 F 0.95352(10) 1.01557(9) 0.22924(8) 0.0290(2) Uani 1 1 d
F3 F 0.87710(10) 1.25229(9) -0.18710(8) 0.0283(2) Uani 1 1 d
F4 F 1.13758(10) 1.20227(9) 0.22412(8) 0.0288(2) Uani 1 1 d
N1 N 1.48390(16) 1.71863(14) 0.05804(13) 0.0302(3) Uani 1 1 d
C1 C 0.81271(16) 1.04020(14) 0.02776(13) 0.0226(3) Uani 1 1 d
C2 C 0.79900(17) 1.10193(15) -0.07715(14) 0.0235(3) Uani 1 1 d
C3 C 0.93020(18) 1.07707(14) 0.12697(13) 0.0225(3) Uani 1 1 d
C4 C 0.89630(17) 1.19806(15) -0.08077(13) 0.0226(3) Uani 1 1 d
C5 C 1.02595(16) 1.17446(15) 0.12286(13) 0.0219(3) Uani 1 1 d
C6 C 1.01210(16) 1.24066(14) 0.01896(13) 0.0218(3) Uani 1 1 d
C7 C 1.10905(17) 1.34505(15) 0.00725(14) 0.0230(3) Uani 1 1 d
H7 H 1.097(2) 1.3672(19) -0.0707(18) 0.033(5) Uiso 1 1 d
C8 C 1.21030(17) 1.40691(15) 0.09450(14) 0.0231(3) Uani 1 1 d
H8 H 1.222(2) 1.3866(19) 0.1702(19) 0.033(5) Uiso 1 1 d
C9 C 1.30190(16) 1.51327(14) 0.07765(13) 0.0223(3) Uani 1 1 d
C10 C 1.29901(17) 1.56021(16) -0.03272(14) 0.0252(3) Uani 1 1 d
H10 H 1.234(2) 1.5278(18) -0.1045(17) 0.028(5) Uiso 1 1 d
C11 C 1.39936(18) 1.57240(15) 0.17735(14) 0.0254(3) Uani 1 1 d
H11 H 1.404(2) 1.5460(19) 0.2556(17) 0.034(5) Uiso 1 1 d
C12 C 1.39002(19) 1.66141(17) -0.03760(15) 0.0291(4) Uani 1 1 d
H12 H 1.388(2) 1.692(2) -0.114(2) 0.049(6) Uiso 1 1 d
C13 C 1.48662(18) 1.67304(16) 0.16324(15) 0.0292(4) Uani 1 1 d
H13 H 1.556(2) 1.711(2) 0.2342(19) 0.037(5) Uiso 1 1 d

loop_
_atom_site_aniso_label
_atom_site_aniso_U_11
_atom_site_aniso_U_22
_atom_site_aniso_U_33
_atom_site_aniso_U_23
_atom_site_aniso_U_13
_atom_site_aniso_U_12
Cl1 0.0252(2) 0.0218(2) 0.0323(2) -0.00209(14) 0.01137(15) -0.00454(13)
F1 0.0305(5) 0.0328(6) 0.0250(5) -0.0034(4) 0.0031(4) -0.0091(4)
F2 0.0337(5) 0.0275(5) 0.0255(5) 0.0052(4) 0.0089(4) -0.0048(4)
F3 0.0316(5) 0.0291(5) 0.0226(4) 0.0039(4) 0.0062(4) -0.0050(4)
F4 0.0281(5) 0.0316(5) 0.0228(5) 0.0026(4) 0.0024(4) -0.0069(4)
N1 0.0281(7) 0.0253(8) 0.0382(8) -0.0017(6) 0.0120(6) -0.0038(6)
C1 0.0222(7) 0.0181(8) 0.0299(8) -0.0018(6) 0.0116(6) -0.0005(6)
C2 0.0225(7) 0.0230(8) 0.0243(7) -0.0039(6) 0.0065(6) -0.0018(6)
C3 0.0256(7) 0.0202(8) 0.0237(7) 0.0024(6) 0.0106(6) 0.0020(6)
C4 0.0253(7) 0.0220(8) 0.0216(7) 0.0016(6) 0.0088(6) 0.0015(6)
C5 0.0198(7) 0.0218(8) 0.0228(7) -0.0025(6) 0.0047(5) 0.0003(6)
C6 0.0216(7) 0.0193(7) 0.0251(7) -0.0013(6) 0.0085(6) 0.0005(6)
C7 0.0249(7) 0.0203(8) 0.0249(7) 0.0019(6) 0.0093(6) -0.0008(6)
C8 0.0248(7) 0.0211(8) 0.0248(8) -0.0005(6) 0.0098(6) 0.0010(6)
C9 0.0200(7) 0.0194(8) 0.0278(7) -0.0004(6) 0.0082(6) 0.0026(6)
C10 0.0254(8) 0.0243(8) 0.0251(8) -0.0022(6) 0.0071(6) -0.0024(6)
C11 0.0228(7) 0.0249(9) 0.0275(8) 0.0005(6) 0.0066(6) 0.0005(6)
C12 0.0305(8) 0.0265(9) 0.0331(9) 0.0024(7) 0.0138(7) -0.0017(7)
C13 0.0237(7) 0.0280(9) 0.0341(8) -0.0047(7) 0.0066(6) -0.0027(6)

loop_
_atom_type_symbol
_atom_type_description
_atom_type_scat_dispersion_real
_atom_type_scat_dispersion_imag
_atom_type_scat_source
C C 0.0033 0.0016 'International Tables Vol C Tables 4.2.6.8 and 6.1.1.4'
H H 0.0000 0.0000 'International Tables Vol C Tables 4.2.6.8 and 6.1.1.4'
N N 0.0061 0.0033 'International Tables Vol C Tables 4.2.6.8 and 6.1.1.4'
F F 0.0171 0.0103 'International Tables Vol C Tables 4.2.6.8 and 6.1.1.4'
Cl Cl 0.1484 0.1585 'International Tables Vol C Tables 4.2.6.8 and 6.1.1.4'

loop_
_geom_angle_atom_site_label_1
_geom_angle_atom_site_label_2
_geom_angle_atom_site_label_3
_geom_angle
C13 N1 C12 116.32(15)
C2 C1 C3 117.20(14)
C2 C1 Cl1 121.57(12)
C3 C1 Cl1 121.22(12)
F1 C2 C4 119.21(14)
F1 C2 C1 119.95(14)
C4 C2 C1 120.83(14)
F2 C3 C5 119.00(14)
F2 C3 C1 119.45(14)
C5 C3 C1 121.55(14)
F3 C4 C2 117.24(13)
F3 C4 C6 119.52(14)
C2 C4 C6 123.24(14)
F4 C5 C3 116.88(13)
F4 C5 C6 120.65(13)
C3 C5 C6 122.46(14)
C5 C6 C4 114.65(14)
C5 C6 C7 125.78(14)
C4 C6 C7 119.54(14)
C8 C7 C6 127.16(15)
C8 C7 H7 119.0(12)
C6 C7 H7 113.9(12)
C7 C8 C9 124.83(15)
C7 C8 H8 119.4(13)
C9 C8 H8 115.6(13)
C11 C9 C10 116.82(15)
C11 C9 C8 118.74(14)
C10 C9 C8 124.44(14)
C12 C10 C9 119.28(15)
C12 C10 H10 118.0(11)
C9 C10 H10 122.6(11)
C13 C11 C9 119.58(15)
C13 C11 H11 119.7(12)
C9 C11 H11 120.7(12)
N1 C12 C10 124.12(15)
N1 C12 H12 117.5(14)
C10 C12 H12 118.3(14)
N1 C13 C11 123.88(15)
N1 C13 H13 118.0(12)
C11 C13 H13 118.1(12)

loop_
_geom_bond_atom_site_label_1
_geom_bond_atom_site_label_2
_geom_bond_distance
Cl1 C1 1.7192(15)
F1 C2 1.3410(18)
F2 C3 1.3428(17)
F3 C4 1.3544(17)
F4 C5 1.3491(17)
N1 C13 1.338(2)
N1 C12 1.343(2)
C1 C2 1.385(2)
C1 C3 1.385(2)
C2 C4 1.378(2)
C3 C5 1.380(2)
C4 C6 1.400(2)
C5 C6 1.398(2)
C6 C7 1.468(2)
C7 C8 1.335(2)
C7 H7 0.93(2)
C8 C9 1.472(2)
C8 H8 0.90(2)
C9 C11 1.396(2)
C9 C10 1.400(2)
C10 C12 1.386(2)
C10 H10 0.942(19)
C11 C13 1.390(2)
C11 H11 0.96(2)
C12 H12 0.96(2)
C13 H13 0.98(2)

loop_
_geom_torsion_atom_site_label_1
_geom_torsion_atom_site_label_2
_geom_torsion_atom_site_label_3
_geom_torsion_atom_site_label_4
_geom_torsion
C3 C1 C2 F1 177.18(13)
Cl1 C1 C2 F1 -2.0(2)
C3 C1 C2 C4 -1.7(2)
Cl1 C1 C2 C4 179.15(12)
C2 C1 C3 F2 -176.33(13)
Cl1 C1 C3 F2 2.8(2)
C2 C1 C3 C5 2.5(2)
Cl1 C1 C3 C5 -178.33(12)
F1 C2 C4 F3 0.0(2)
C1 C2 C4 F3 178.92(13)
F1 C2 C4 C6 -179.74(14)
C1 C2 C4 C6 -0.9(2)
F2 C3 C5 F4 -0.6(2)
C1 C3 C5 F4 -179.45(13)
F2 C3 C5 C6 178.03(13)
C1 C3 C5 C6 -0.8(2)
F4 C5 C6 C4 176.93(13)
C3 C5 C6 C4 -1.6(2)
F4 C5 C6 C7 -1.4(2)
C3 C5 C6 C7 180.00(14)
F3 C4 C6 C5 -177.29(13)
C2 C4 C6 C5 2.5(2)
F3 C4 C6 C7 1.2(2)
C2 C4 C6 C7 -179.05(15)
C5 C6 C7 C8 -10.9(3)
C4 C6 C7 C8 170.80(16)
C6 C7 C8 C9 -178.36(14)
C7 C8 C9 C11 177.53(15)
C7 C8 C9 C10 -2.7(2)
C11 C9 C10 C12 -0.5(2)
C8 C9 C10 C12 179.71(15)
C10 C9 C11 C13 0.3(2)
C8 C9 C11 C13 -179.94(14)
C13 N1 C12 C10 -0.2(3)
C9 C10 C12 N1 0.5(3)
C12 N1 C13 C11 0.0(3)
C9 C11 C13 N1 0.0(3)
